data_2014143
loop_
_publ_author_name
'Gilles Gasser'
'Helen Stoeckli-Evans'

_publ_section_title
;2,6-Dibenzyl-1,2,3,5,6,7-hexahydro-2,4,6,8-tetraaza-<i>s</i>-indacene and
 2,6-bis(4-methoxybenzyl)-1,2,3,5,6,7-hexahydro-2,4,6,8-tetraaza-<i>s</i>-indacene
;
_journal_issue 7
_journal_name_full 'Acta Crystallographica Section C'
_journal_page_first o514
_journal_page_last o516
_journal_paper_doi 10.1107/S0108270104009485
_journal_volume 60
_journal_year 2004
_chemical_formula_iupac 'C24 H26 N4 O2'
_chemical_formula_moiety 'C24 H26 N4 O2'
_chemical_formula_sum 'C24 H26 N4 O2'
_chemical_formula_weight 402.49
_chemical_name_common
;
2,6-bis(4-methoxybenzyl)-1,2,3,5,6,7-hexahydro-2,4,6,8-tetraaza-s-indacene
;
_chemical_name_systematic
;
N,N'-di-4'-methoxybenzylbispyrrolidino[2,3-5,6]pyrazine
;
_space_group_IT_number 14
_symmetry_cell_setting monoclinic
_symmetry_space_group_name_Hall '-P 2ybc'
_symmetry_space_group_name_H-M 'P 1 21/c 1'
_atom_sites_solution_hydrogens geom
_atom_sites_solution_primary direct
_atom_sites_solution_secondary difmap
_audit_creation_method SHELXL-97
_cell_angle_alpha 90.00
_cell_angle_beta 94.400(13)
_cell_angle_gamma 90.00
_cell_formula_units_Z 2
_cell_length_a 20.852(2)
_cell_length_b 5.6574(5)
_cell_length_c 8.6905(9)
_cell_measurement_reflns_used 3858
_cell_measurement_temperature 153(2)
_cell_measurement_theta_max 25.94
_cell_measurement_theta_min 2.94
_cell_volume 1022.18(17)
_computing_cell_refinement 'CELL (Stoe & Cie, 2000)'
_computing_data_collection 'EXPOSE (Stoe & Cie, 2000)'
_computing_data_reduction 'INTEGRATE (Stoe & Cie, 2000)'
_computing_molecular_graphics 'PLATON (Spek, 2003)'
_computing_publication_material SHELXL97
_computing_structure_refinement 'SHELXL97 (Sheldrick, 1997)'
_computing_structure_solution 'SHELXS97 (Sheldrick, 1990)'
_diffrn_ambient_temperature 153(2)
_diffrn_detector_area_resol_mean 0.81\%A
_diffrn_measured_fraction_theta_full 0.996
_diffrn_measured_fraction_theta_max 0.996
_diffrn_measurement_device_type 'Stoe image-plate'
_diffrn_measurement_method '\f scans'
_diffrn_radiation_monochromator graphite
_diffrn_radiation_source 'fine-focus sealed tube'
_diffrn_radiation_type MoK\a
_diffrn_radiation_wavelength 0.71073
_diffrn_reflns_av_R_equivalents 0.0748
_diffrn_reflns_av_sigmaI/netI 0.0651
_diffrn_reflns_limit_h_max 25
_diffrn_reflns_limit_h_min -25
_diffrn_reflns_limit_k_max 6
_diffrn_reflns_limit_k_min -6
_diffrn_reflns_limit_l_max 10
_diffrn_reflns_limit_l_min -10
_diffrn_reflns_number 7540
_diffrn_reflns_theta_full 25.94
_diffrn_reflns_theta_max 25.94
_diffrn_reflns_theta_min 2.94
_diffrn_standards_decay_% 0
_diffrn_standards_number 0
_exptl_absorpt_coefficient_mu 0.085
_exptl_absorpt_correction_type none
_exptl_crystal_colour colourless
_exptl_crystal_density_diffrn 1.308
_exptl_crystal_density_meas ?
_exptl_crystal_density_method 'not measured'
_exptl_crystal_description plate
_exptl_crystal_F_000 428
_exptl_crystal_size_max 0.50
_exptl_crystal_size_mid 0.40
_exptl_crystal_size_min 0.10
_refine_diff_density_max 0.137
_refine_diff_density_min -0.130
_refine_ls_extinction_method none
_refine_ls_goodness_of_fit_ref 0.812
_refine_ls_hydrogen_treatment constr
_refine_ls_matrix_type full
_refine_ls_number_parameters 137
_refine_ls_number_reflns 1985
_refine_ls_number_restraints 0
_refine_ls_restrained_S_all 0.812
_refine_ls_R_factor_all 0.0656
_refine_ls_R_factor_gt 0.0304
_refine_ls_shift/su_max <0.001
_refine_ls_shift/su_mean <0.001
_refine_ls_structure_factor_coef Fsqd
_refine_ls_weighting_details 'calc w=1/[\s^2^(Fo^2^)+(0.0278P)^2^] where P=(Fo^2^+2Fc^2^)/3'
_refine_ls_weighting_scheme calc
_refine_ls_wR_factor_gt 0.0638
_refine_ls_wR_factor_ref 0.0708
_reflns_number_gt 1152
_reflns_number_total 1985
_reflns_threshold_expression I>2\s(I)
_cod_data_source_file fr1478.cif
_cod_data_source_block II
_cod_depositor_comments
;
The following automatic conversions were performed:

'_exptl_crystal_density_meas' value 'none' was changed to '?' - the
value is perceived as not measured.

Automatic conversion script
Id: cif_fix_values 3008 2015-01-20 13:52:24Z robertas 
;
_cod_original_cell_volume 1022.17(18)
_cod_original_sg_symbol_H-M 'P 21/c'
_cod_database_code 2014143
_cod_database_fobs_code 2014143

loop_
_symmetry_equiv_pos_as_xyz
'x, y, z'
'-x, y+1/2, -z+1/2'
'-x, -y, -z'
'x, -y-1/2, z-1/2'

loop_
_atom_site_label
_atom_site_fract_x
_atom_site_fract_y
_atom_site_fract_z
_atom_site_U_iso_or_equiv
_atom_site_adp_type
_atom_site_calc_flag
_atom_site_refinement_flags
_atom_site_occupancy
_atom_site_disorder_assembly
_atom_site_disorder_group
_atom_site_type_symbol
N1 0.02874(6) 0.29821(19) 0.43075(13) 0.0303(3) Uani d . 1 . . N
N2 0.13998(5) 0.63200(19) 0.68317(13) 0.0312(3) Uani d . 1 . . N
O1 0.43397(5) 0.43264(18) 0.59316(13) 0.0441(3) Uani d . 1 . . O
C1 -0.03123(7) 0.3734(2) 0.39221(15) 0.0279(3) Uani d . 1 . . C
C2 0.05918(7) 0.4316(2) 0.54078(16) 0.0279(3) Uani d . 1 . . C
C3 0.12628(7) 0.4008(2) 0.61036(17) 0.0333(3) Uani d . 1 . . C
H3A 0.1289 0.2720 0.6878 0.040 Uiso calc R 1 . . H
H3B 0.1563 0.3666 0.5304 0.040 Uiso calc R 1 . . H
C4 0.07825(7) 0.7301(2) 0.72641(16) 0.0322(3) Uani d . 1 . . C
H4A 0.0782 0.9049 0.7212 0.039 Uiso calc R 1 . . H
H4B 0.0690 0.6800 0.8316 0.039 Uiso calc R 1 . . H
C5 0.18961(7) 0.6244(3) 0.81087(17) 0.0369(4) Uani d . 1 . . C
H5A 0.1779 0.5043 0.8867 0.044 Uiso calc R 1 . . H
H5B 0.1919 0.7798 0.8633 0.044 Uiso calc R 1 . . H
C6 0.25449(7) 0.5652(2) 0.75635(16) 0.0324(3) Uani d . 1 . . C
C7 0.28904(7) 0.3675(3) 0.80777(17) 0.0381(4) Uani d . 1 . . C
H7A 0.2711 0.2643 0.8794 0.046 Uiso calc R 1 . . H
C8 0.34930(7) 0.3159(3) 0.75735(18) 0.0395(4) Uani d . 1 . . C
H8A 0.3723 0.1802 0.7949 0.047 Uiso calc R 1 . . H
C9 0.37524(7) 0.4645(3) 0.65193(17) 0.0343(4) Uani d . 1 . . C
C10 0.34126(7) 0.6627(3) 0.59863(18) 0.0367(4) Uani d . 1 . . C
H10A 0.3588 0.7644 0.5257 0.044 Uiso calc R 1 . . H
C11 0.28208(7) 0.7123(3) 0.65137(17) 0.0354(4) Uani d . 1 . . C
H11A 0.2596 0.8500 0.6153 0.043 Uiso calc R 1 . . H
C12 0.47052(8) 0.2309(3) 0.6444(2) 0.0540(5) Uani d . 1 . . C
H12C 0.5119 0.2317 0.5978 0.065 Uiso calc R 1 . . H
H12B 0.4468 0.0869 0.6136 0.065 Uiso calc R 1 . . H
H12A 0.4781 0.2353 0.7570 0.065 Uiso calc R 1 . . H

loop_
_atom_site_aniso_label
_atom_site_aniso_U_11
_atom_site_aniso_U_22
_atom_site_aniso_U_33
_atom_site_aniso_U_12
_atom_site_aniso_U_13
_atom_site_aniso_U_23
N1 0.0372(7) 0.0251(6) 0.0303(6) -0.0048(5) 0.0142(5) -0.0035(5)
N2 0.0354(7) 0.0283(6) 0.0309(7) -0.0031(5) 0.0089(5) -0.0059(5)
O1 0.0356(6) 0.0490(6) 0.0480(7) 0.0032(5) 0.0050(5) 0.0023(6)
C1 0.0368(8) 0.0226(7) 0.0263(7) -0.0046(6) 0.0152(6) -0.0016(6)
C2 0.0348(8) 0.0229(7) 0.0276(8) -0.0048(6) 0.0134(6) 0.0001(6)
C3 0.0414(9) 0.0253(7) 0.0347(8) -0.0028(6) 0.0121(6) -0.0034(7)
C4 0.0403(9) 0.0275(7) 0.0303(7) -0.0039(6) 0.0131(6) -0.0048(7)
C5 0.0445(9) 0.0373(8) 0.0296(8) -0.0036(7) 0.0067(7) -0.0021(7)
C6 0.0376(8) 0.0314(8) 0.0279(8) -0.0033(6) 0.0016(6) -0.0036(7)
C7 0.0487(10) 0.0338(8) 0.0326(8) -0.0031(7) 0.0075(7) 0.0034(7)
C8 0.0483(10) 0.0312(8) 0.0386(9) 0.0028(7) 0.0015(7) 0.0018(7)
C9 0.0314(8) 0.0372(8) 0.0341(9) -0.0020(6) 0.0008(6) -0.0044(7)
C10 0.0365(9) 0.0369(8) 0.0362(8) -0.0063(7) 0.0004(7) 0.0065(7)
C11 0.0371(9) 0.0323(8) 0.0362(8) -0.0007(6) -0.0010(7) 0.0031(7)
C12 0.0459(10) 0.0492(10) 0.0669(12) 0.0104(8) 0.0041(9) -0.0035(10)

loop_
_atom_type_symbol
_atom_type_description
_atom_type_scat_dispersion_real
_atom_type_scat_dispersion_imag
_atom_type_scat_source
C C 0.0033 0.0016 'International Tables Vol C Tables 4.2.6.8 and 6.1.1.4'
H H 0.0000 0.0000 'International Tables Vol C Tables 4.2.6.8 and 6.1.1.4'
N N 0.0061 0.0033 'International Tables Vol C Tables 4.2.6.8 and 6.1.1.4'
O O 0.0106 0.0060 'International Tables Vol C Tables 4.2.6.8 and 6.1.1.4'

loop_
_geom_angle_atom_site_label_1
_geom_angle_atom_site_label_2
_geom_angle_atom_site_label_3
_geom_angle_site_symmetry_1
_geom_angle_site_symmetry_3
_geom_angle
_geom_angle_publ_flag
C1 N1 C2 . . 112.46(11) yes
C5 N2 C3 . . 113.82(11) yes
C5 N2 C4 . . 113.51(11) yes
C3 N2 C4 . . 107.41(10) yes
C9 O1 C12 . . 117.36(12) yes
N1 C1 C2 . 3_566 123.97(12) ?
N1 C1 C4 . 3_566 126.99(11) ?
C2 C1 C4 3_566 3_566 109.04(12) ?
N1 C2 C1 . 3_566 123.58(13) ?
N1 C2 C3 . . 127.03(12) ?
C1 C2 C3 3_566 . 109.40(12) ?
N2 C3 C2 . . 102.45(11) ?
N2 C3 H3A . . 111.3 ?
C2 C3 H3A . . 111.3 ?
N2 C3 H3B . . 111.3 ?
C2 C3 H3B . . 111.3 ?
H3A C3 H3B . . 109.2 ?
N2 C4 C1 . 3_566 102.53(11) ?
N2 C4 H4A . . 111.3 ?
C1 C4 H4A 3_566 . 111.3 ?
N2 C4 H4B . . 111.3 ?
C1 C4 H4B 3_566 . 111.3 ?
H4A C4 H4B . . 109.2 ?
N2 C5 C6 . . 111.68(12) ?
N2 C5 H5A . . 109.3 ?
C6 C5 H5A . . 109.3 ?
N2 C5 H5B . . 109.3 ?
C6 C5 H5B . . 109.3 ?
H5A C5 H5B . . 107.9 ?
C7 C6 C11 . . 117.61(14) ?
C7 C6 C5 . . 122.39(13) ?
C11 C6 C5 . . 120.00(13) ?
C6 C7 C8 . . 121.79(14) ?
C6 C7 H7A . . 119.1 ?
C8 C7 H7A . . 119.1 ?
C9 C8 C7 . . 119.26(14) ?
C9 C8 H8A . . 120.4 ?
C7 C8 H8A . . 120.4 ?
O1 C9 C8 . . 124.82(13) ?
O1 C9 C10 . . 115.40(13) ?
C8 C9 C10 . . 119.79(14) ?
C11 C10 C9 . . 120.07(14) ?
C11 C10 H10A . . 120.0 ?
C9 C10 H10A . . 120.0 ?
C10 C11 C6 . . 121.48(14) ?
C10 C11 H11A . . 119.3 ?
C6 C11 H11A . . 119.3 ?
O1 C12 H12C . . 109.5 ?
O1 C12 H12B . . 109.5 ?
H12C C12 H12B . . 109.5 ?
O1 C12 H12A . . 109.5 ?
H12C C12 H12A . . 109.5 ?
H12B C12 H12A . . 109.5 ?

loop_
_geom_bond_atom_site_label_1
_geom_bond_atom_site_label_2
_geom_bond_site_symmetry_2
_geom_bond_distance
_geom_bond_publ_flag
N1 C1 . 1.3389(17) yes
N1 C2 . 1.3392(18) yes
N2 C5 . 1.4588(18) yes
N2 C3 . 1.4716(17) yes
N2 C4 . 1.4764(17) yes
O1 C9 . 1.3744(18) yes
O1 C12 . 1.4247(18) yes
C1 C2 3_566 1.3956(18) yes
C1 C4 3_566 1.487(2) yes
C2 C1 3_566 1.3956(18) ?
C2 C3 . 1.491(2) yes
C3 H3A . 0.9900 ?
C3 H3B . 0.9900 ?
C4 C1 3_566 1.487(2) ?
C4 H4A . 0.9900 ?
C4 H4B . 0.9900 ?
C5 C6 . 1.505(2) ?
C5 H5A . 0.9900 ?
C5 H5B . 0.9900 ?
C6 C7 . 1.386(2) ?
C6 C11 . 1.392(2) ?
C7 C8 . 1.393(2) ?
C7 H7A . 0.9500 ?
C8 C9 . 1.384(2) ?
C8 H8A . 0.9500 ?
C9 C10 . 1.387(2) ?
C10 C11 . 1.378(2) ?
C10 H10A . 0.9500 ?
C11 H11A . 0.9500 ?
C12 H12C . 0.9800 ?
C12 H12B . 0.9800 ?
C12 H12A . 0.9800 ?

loop_
_geom_torsion_atom_site_label_1
_geom_torsion_atom_site_label_2
_geom_torsion_atom_site_label_3
_geom_torsion_atom_site_label_4
_geom_torsion_site_symmetry_1
_geom_torsion_site_symmetry_4
_geom_torsion
C2 N1 C1 C2 . 3_566 -0.19(19)
C2 N1 C1 C4 . 3_566 179.17(12)
C1 N1 C2 C1 . 3_566 0.19(19)
C1 N1 C2 C3 . . -179.49(13)
C5 N2 C3 C2 . . 155.61(11)
C4 N2 C3 C2 . . 29.07(14)
N1 C2 C3 N2 . . 162.58(12)
C1 C2 C3 N2 3_566 . -17.14(14)
C5 N2 C4 C1 . 3_566 -156.46(11)
C3 N2 C4 C1 . 3_566 -29.73(14)
C3 N2 C5 C6 . . 66.95(15)
C4 N2 C5 C6 . . -169.77(11)
N2 C5 C6 C7 . . -119.98(15)
N2 C5 C6 C11 . . 60.50(18)
C11 C6 C7 C8 . . 0.1(2)
C5 C6 C7 C8 . . -179.44(14)
C6 C7 C8 C9 . . -0.6(2)
C12 O1 C9 C8 . . 0.3(2)
C12 O1 C9 C10 . . -179.85(13)
C7 C8 C9 O1 . . -179.81(14)
C7 C8 C9 C10 . . 0.3(2)
O1 C9 C10 C11 . . -179.40(13)
C8 C9 C10 C11 . . 0.5(2)
C9 C10 C11 C6 . . -1.0(2)
C7 C6 C11 C10 . . 0.7(2)
C5 C6 C11 C10 . . -179.72(13)
